data_7201173
loop_
_publ_author_name
'Han, Zheng-Bo'
'Zhang, Guo-Xin'
'Zeng, Ming-Hua'
'Ge, Chun-Hua'
'Zou, Xiao-Hong'
'Han, Guang-Xi'

_publ_section_title
;
 Synthesis, crystal structure and magnetic properties of two 3-D
 gadolinium complexes
;
_journal_issue 12
_journal_name_full CrystEngComm
_journal_page_first 2629
_journal_paper_doi 10.1039/b905663g
_journal_volume 11
_journal_year 2009
_chemical_formula_sum 'C9 H14 Gd N3 O10'
_chemical_formula_weight 481.48
_chemical_name_systematic
;
?
;
_space_group_IT_number 2
_symmetry_cell_setting triclinic
_symmetry_space_group_name_Hall '-P 1'
_symmetry_space_group_name_H-M 'P -1'
_atom_sites_solution_hydrogens geom
_atom_sites_solution_primary direct
_atom_sites_solution_secondary difmap
_audit_creation_method SHELXL-97
_cell_angle_alpha 83.580(10)
_cell_angle_beta 71.981(17)
_cell_angle_gamma 72.249(15)
_cell_formula_units_Z 2
_cell_length_a 8.275(2)
_cell_length_b 8.9203(11)
_cell_length_c 10.5938(13)
_cell_measurement_temperature 293(2)
_cell_volume 708.1(2)
_computing_cell_refinement 'Bruker XSCANS'
_computing_data_collection 'Bruker XSCANS'
_computing_data_reduction 'Bruker XSCANS'
_computing_molecular_graphics 'SHELXTL (Bruker, 2001)'
_computing_publication_material 'SHELXTL (Bruker, 2001)'
_computing_structure_refinement 'SHELXL-97 (Sheldrick, 1997)'
_computing_structure_solution 'SHELXS-97 (Sheldrick, 1997)'
_diffrn_ambient_temperature 293(2)
_diffrn_measured_fraction_theta_full 1.000
_diffrn_measured_fraction_theta_max 1.000
_diffrn_measurement_device_type 'Bruke P4 diffractometer'
_diffrn_measurement_method '\w scan'
_diffrn_radiation_monochromator graphite
_diffrn_radiation_source 'fine-focus sealed tube'
_diffrn_radiation_type MoK\a
_diffrn_radiation_wavelength 0.71073
_diffrn_reflns_av_R_equivalents 0.0236
_diffrn_reflns_av_sigmaI/netI 0.0411
_diffrn_reflns_limit_h_max 10
_diffrn_reflns_limit_h_min -1
_diffrn_reflns_limit_k_max 10
_diffrn_reflns_limit_k_min -10
_diffrn_reflns_limit_l_max 13
_diffrn_reflns_limit_l_min -12
_diffrn_reflns_number 3383
_diffrn_reflns_theta_full 26.00
_diffrn_reflns_theta_max 26.00
_diffrn_reflns_theta_min 2.02
_diffrn_standards_decay_% 0
_diffrn_standards_interval_count 97
_diffrn_standards_number 3
_exptl_absorpt_coefficient_mu 4.744
_exptl_absorpt_correction_T_max 0.6382
_exptl_absorpt_correction_T_min 0.2735
_exptl_absorpt_correction_type psi-scan
_exptl_crystal_colour colorless
_exptl_crystal_density_diffrn 2.258
_exptl_crystal_density_method 'not measured'
_exptl_crystal_description block
_exptl_crystal_F_000 466
_exptl_crystal_size_max 0.37
_exptl_crystal_size_mid 0.12
_exptl_crystal_size_min 0.10
_refine_diff_density_max 0.772
_refine_diff_density_min -1.941
_refine_diff_density_rms 0.296
_refine_ls_extinction_method none
_refine_ls_goodness_of_fit_ref 1.023
_refine_ls_hydrogen_treatment mixed
_refine_ls_matrix_type full
_refine_ls_number_parameters 232
_refine_ls_number_reflns 2775
_refine_ls_number_restraints 9
_refine_ls_restrained_S_all 1.021
_refine_ls_R_factor_all 0.0314
_refine_ls_R_factor_gt 0.0246
_refine_ls_shift/su_max 0.001
_refine_ls_shift/su_mean 0.000
_refine_ls_structure_factor_coef Fsqd
_refine_ls_weighting_details 'calc w=1/[\s^2^(Fo^2^)+(0.0515P)^2^+0.8885P] where P=(Fo^2^+2Fc^2^)/3'
_refine_ls_weighting_scheme calc
_refine_ls_wR_factor_gt 0.0625
_refine_ls_wR_factor_ref 0.0831
_reflns_number_gt 2420
_reflns_number_total 2775
_reflns_threshold_expression >2sigma(I)
_cod_data_source_file b905663g.txt
_cod_data_source_block 2
_cod_original_sg_symbol_H-M P-1
_cod_database_code 7201173

loop_
_symmetry_equiv_pos_as_xyz
'x, y, z'
'-x, -y, -z'

loop_
_atom_site_label
_atom_site_type_symbol
_atom_site_fract_x
_atom_site_fract_y
_atom_site_fract_z
_atom_site_U_iso_or_equiv
_atom_site_adp_type
_atom_site_occupancy
_atom_site_symmetry_multiplicity
_atom_site_calc_flag
_atom_site_refinement_flags
_atom_site_disorder_assembly
_atom_site_disorder_group
Gd1 Gd 0.24859(3) 0.49457(2) 0.505610(18) 0.01259(10) Uani 1 1 d . . .
C1 C 0.3209(7) 1.0030(5) 0.2520(5) 0.0209(10) Uani 1 1 d . . .
H1A H 0.3867 1.0456 0.1711 0.025 Uiso 1 1 calc R . .
H1B H 0.3958 0.9692 0.3106 0.025 Uiso 1 1 calc R . .
C2 C 0.1534(7) 1.1301(6) 0.3189(6) 0.0269(11) Uani 1 1 d . . .
H2A H 0.0946 1.1818 0.2528 0.032 Uiso 1 1 calc R . .
H2B H 0.0733 1.0808 0.3847 0.032 Uiso 1 1 calc R . .
C3 C 0.1890(6) 1.2511(5) 0.3848(4) 0.0162(9) Uani 1 1 d . . .
C4 C 0.1828(7) 0.7157(6) -0.0507(4) 0.0214(10) Uani 1 1 d . . .
H4A H 0.1325 0.8200 -0.0836 0.026 Uiso 1 1 calc R . .
H4B H 0.0982 0.6562 -0.0371 0.026 Uiso 1 1 calc R . .
C5 C 0.3551(7) 0.6342(6) -0.1535(4) 0.0225(10) Uani 1 1 d . . .
H5A H 0.4320 0.7025 -0.1783 0.027 Uiso 1 1 calc R . .
H5B H 0.4158 0.5382 -0.1148 0.027 Uiso 1 1 calc R . .
C6 C 0.3204(6) 0.5954(5) -0.2750(4) 0.0163(9) Uani 1 1 d . . .
C7 C 0.2525(7) 0.8611(5) 0.0979(5) 0.0224(10) Uani 1 1 d . . .
C8 C 0.2130(6) 0.5999(5) 0.1660(4) 0.0196(10) Uani 1 1 d . . .
C9 C 0.2550(7) 0.7507(6) 0.3142(5) 0.0163(9) Uani 1 1 d . . .
N1 N 0.2277(5) 0.6191(4) 0.2867(4) 0.0185(8) Uani 1 1 d . . .
N2 N 0.2139(6) 0.7289(5) 0.0757(4) 0.0200(9) Uani 1 1 d . . .
N3 N 0.2753(5) 0.8677(4) 0.2207(4) 0.0183(8) Uani 1 1 d . . .
O1 O 0.3427(4) 1.2471(4) 0.3810(3) 0.0204(7) Uani 1 1 d . . .
O2 O 0.0577(4) 1.3604(4) 0.4488(3) 0.0184(7) Uani 1 1 d . . .
O3 O 0.4499(4) 0.5428(4) -0.3779(3) 0.0209(7) Uani 1 1 d . . .
O4 O 0.1673(5) 0.6075(4) -0.2764(3) 0.0257(8) Uani 1 1 d . . .
O5 O 0.2649(6) 0.9665(5) 0.0156(4) 0.0406(12) Uani 1 1 d . . .
O6 O 0.2017(5) 0.4774(4) 0.1323(3) 0.0293(9) Uani 1 1 d . . .
O7 O 0.2629(5) 0.7652(4) 0.4294(3) 0.0212(7) Uani 1 1 d . . .
O1W O 0.2530(7) 0.2802(5) 0.6642(4) 0.0333(10) Uani 1 1 d D . .
O3W O 0.2848(8) 0.2705(5) -0.0826(5) 0.0451(12) Uani 1 1 d D . .
H1WA H 0.282(10) 0.184(3) 0.644(5) 0.05(2) Uiso 1 1 d D . .
H1WB H 0.251(8) 0.284(6) 0.746(3) 0.033(17) Uiso 1 1 d D . .
O2W O 0.3096(7) -0.0386(5) 0.6180(6) 0.0479(12) Uani 1 1 d D . .
H3WB H 0.285(11) 0.181(4) -0.044(6) 0.06(2) Uiso 1 1 d D . .
H3WA H 0.268(11) 0.336(6) -0.023(5) 0.06(2) Uiso 1 1 d D . .
H2WA H 0.302(11) -0.060(17) 0.546(6) 0.17(6) Uiso 1 1 d D . .
H2WB H 0.416(5) -0.063(12) 0.620(9) 0.10(4) Uiso 1 1 d D . .

loop_
_atom_site_aniso_label
_atom_site_aniso_U_11
_atom_site_aniso_U_22
_atom_site_aniso_U_33
_atom_site_aniso_U_23
_atom_site_aniso_U_13
_atom_site_aniso_U_12
Gd1 0.01464(15) 0.01224(14) 0.01227(14) -0.00303(9) -0.00462(9) -0.00412(10)
C1 0.027(3) 0.014(2) 0.022(2) -0.0037(17) -0.004(2) -0.009(2)
C2 0.026(3) 0.020(2) 0.037(3) -0.013(2) -0.010(2) -0.005(2)
C3 0.023(3) 0.012(2) 0.015(2) -0.0005(16) -0.0062(18) -0.0049(18)
C4 0.026(3) 0.023(2) 0.016(2) -0.0073(18) -0.0075(19) -0.004(2)
C5 0.021(3) 0.033(3) 0.016(2) -0.0077(19) -0.0049(19) -0.010(2)
C6 0.018(2) 0.017(2) 0.014(2) 0.0000(16) -0.0021(17) -0.0076(18)
C7 0.032(3) 0.016(2) 0.017(2) -0.0027(18) -0.006(2) -0.004(2)
C8 0.021(3) 0.017(2) 0.019(2) -0.0004(18) -0.0045(19) -0.0046(19)
C9 0.017(2) 0.013(2) 0.019(2) -0.0037(17) -0.0053(18) -0.0026(18)
N1 0.026(2) 0.0163(19) 0.0148(18) -0.0008(15) -0.0066(16) -0.0071(17)
N2 0.026(2) 0.018(2) 0.017(2) -0.0028(16) -0.0063(18) -0.0061(18)
N3 0.026(2) 0.0126(17) 0.0160(18) -0.0040(14) -0.0046(16) -0.0053(16)
O1 0.0168(18) 0.0150(15) 0.0288(17) -0.0096(13) -0.0055(14) -0.0016(13)
O2 0.0182(18) 0.0146(15) 0.0227(16) -0.0093(13) -0.0048(14) -0.0030(13)
O3 0.0182(18) 0.0278(18) 0.0159(16) -0.0076(13) -0.0028(14) -0.0051(14)
O4 0.0198(19) 0.035(2) 0.0209(17) -0.0108(14) -0.0050(14) -0.0023(15)
O5 0.079(4) 0.0232(17) 0.0238(19) 0.0066(15) -0.019(2) -0.020(2)
O6 0.048(3) 0.0233(18) 0.0252(18) -0.0023(14) -0.0118(17) -0.0204(17)
O7 0.031(2) 0.0208(16) 0.0164(15) -0.0028(13) -0.0092(14) -0.0104(15)
O1W 0.064(3) 0.0209(19) 0.0245(19) 0.0051(15) -0.023(2) -0.0171(19)
O3W 0.081(4) 0.025(2) 0.030(2) 0.0015(18) -0.017(2) -0.017(2)
O2W 0.054(3) 0.027(2) 0.065(3) -0.005(2) -0.028(3) -0.003(2)

loop_
_atom_type_symbol
_atom_type_description
_atom_type_scat_dispersion_real
_atom_type_scat_dispersion_imag
_atom_type_scat_source
C C 0.0033 0.0016 'International Tables Vol C Tables 4.2.6.8 and 6.1.1.4'
H H 0.0000 0.0000 'International Tables Vol C Tables 4.2.6.8 and 6.1.1.4'
N N 0.0061 0.0033 'International Tables Vol C Tables 4.2.6.8 and 6.1.1.4'
O O 0.0106 0.0060 'International Tables Vol C Tables 4.2.6.8 and 6.1.1.4'
Gd Gd -0.1653 3.9035 'International Tables Vol C Tables 4.2.6.8 and 6.1.1.4'

loop_
_geom_angle_atom_site_label_1
_geom_angle_atom_site_label_2
_geom_angle_atom_site_label_3
_geom_angle
_geom_angle_site_symmetry_1
_geom_angle_site_symmetry_3
_geom_angle_publ_flag
O3 Gd1 O2 150.34(12) 2_665 2_576 ?
O3 Gd1 O1W 105.16(14) 2_665 . ?
O2 Gd1 O1W 104.49(14) 2_576 . ?
O3 Gd1 O4 115.26(11) 2_665 1_556 ?
O2 Gd1 O4 74.50(11) 2_576 1_556 ?
O1W Gd1 O4 73.08(13) . 1_556 ?
O3 Gd1 O7 76.31(12) 2_665 . ?
O2 Gd1 O7 77.58(11) 2_576 . ?
O1W Gd1 O7 153.42(13) . . ?
O4 Gd1 O7 82.27(11) 1_556 . ?
O3 Gd1 O1 72.88(11) 2_665 1_545 ?
O2 Gd1 O1 116.07(11) 2_576 1_545 ?
O1W Gd1 O1 72.34(13) . 1_545 ?
O4 Gd1 O1 145.38(12) 1_556 1_545 ?
O7 Gd1 O1 131.27(11) . 1_545 ?
O3 Gd1 O2 121.28(11) 2_665 1_545 ?
O2 Gd1 O2 64.62(12) 2_576 1_545 ?
O1W Gd1 O2 78.38(13) . 1_545 ?
O4 Gd1 O2 121.31(11) 1_556 1_545 ?
O7 Gd1 O2 124.24(11) . 1_545 ?
O1 Gd1 O2 52.01(11) 1_545 1_545 ?
O3 Gd1 N1 76.33(12) 2_665 . ?
O2 Gd1 N1 76.95(12) 2_576 . ?
O1W Gd1 N1 153.07(14) . . ?
O4 Gd1 N1 131.42(12) 1_556 . ?
O7 Gd1 N1 53.51(11) . . ?
O1 Gd1 N1 82.81(12) 1_545 . ?
O2 Gd1 N1 78.19(12) 1_545 . ?
O3 Gd1 O3 63.76(12) 2_665 1_556 ?
O2 Gd1 O3 122.89(10) 2_576 1_556 ?
O1W Gd1 O3 80.04(13) . 1_556 ?
O4 Gd1 O3 52.02(11) 1_556 1_556 ?
O7 Gd1 O3 76.99(11) . 1_556 ?
O1 Gd1 O3 119.23(11) 1_545 1_556 ?
O2 Gd1 O3 158.38(11) 1_545 1_556 ?
N1 Gd1 O3 122.39(12) . 1_556 ?
O3 Gd1 C6 90.13(12) 2_665 1_556 ?
O2 Gd1 C6 98.63(12) 2_576 1_556 ?
O1W Gd1 C6 74.16(13) . 1_556 ?
O4 Gd1 C6 25.51(12) 1_556 1_556 ?
O7 Gd1 C6 79.32(11) . 1_556 ?
O1 Gd1 C6 136.45(12) 1_545 1_556 ?
O2 Gd1 C6 142.83(11) 1_545 1_556 ?
N1 Gd1 C6 132.66(12) . 1_556 ?
O3 Gd1 C6 26.54(12) 1_556 1_556 ?
O3 Gd1 C3 96.56(12) 2_665 1_545 ?
O2 Gd1 C3 90.57(12) 2_576 1_545 ?
O1W Gd1 C3 74.50(13) . 1_545 ?
O4 Gd1 C3 139.24(12) 1_556 1_545 ?
O7 Gd1 C3 132.05(11) . 1_545 ?
O1 Gd1 C3 25.67(12) 1_545 1_545 ?
O2 Gd1 C3 26.36(12) 1_545 1_545 ?
N1 Gd1 C3 78.60(12) . 1_545 ?
O3 Gd1 C3 142.27(12) 1_556 1_545 ?
C6 Gd1 C3 148.62(12) 1_556 1_545 ?
O3 Gd1 C9 73.15(13) 2_665 . ?
O2 Gd1 C9 77.21(13) 2_576 . ?
O1W Gd1 C9 178.18(14) . . ?
O4 Gd1 C9 106.93(13) 1_556 . ?
O7 Gd1 C9 25.94(13) . . ?
O1 Gd1 C9 107.58(13) 1_545 . ?
O2 Gd1 C9 103.04(13) 1_545 . ?
N1 Gd1 C9 27.65(14) . . ?
O3 Gd1 C9 98.51(13) 1_556 . ?
C6 Gd1 C9 105.03(13) 1_556 . ?
C3 Gd1 C9 106.25(13) 1_545 . ?
N3 C1 C2 110.3(4) . . ?
N3 C1 H1A 109.6 . . ?
C2 C1 H1A 109.6 . . ?
N3 C1 H1B 109.6 . . ?
C2 C1 H1B 109.6 . . ?
H1A C1 H1B 108.1 . . ?
C3 C2 C1 113.1(4) . . ?
C3 C2 H2A 109.0 . . ?
C1 C2 H2A 109.0 . . ?
C3 C2 H2B 109.0 . . ?
C1 C2 H2B 109.0 . . ?
H2A C2 H2B 107.8 . . ?
O1 C3 O2 119.3(4) . . ?
O1 C3 C2 121.9(4) . . ?
O2 C3 C2 118.8(4) . . ?
O1 C3 Gd1 59.6(2) . 1_565 ?
O2 C3 Gd1 59.8(2) . 1_565 ?
C2 C3 Gd1 177.5(3) . 1_565 ?
N2 C4 C5 111.0(4) . . ?
N2 C4 H4A 109.4 . . ?
C5 C4 H4A 109.4 . . ?
N2 C4 H4B 109.4 . . ?
C5 C4 H4B 109.4 . . ?
H4A C4 H4B 108.0 . . ?
C6 C5 C4 111.3(4) . . ?
C6 C5 H5A 109.4 . . ?
C4 C5 H5A 109.4 . . ?
C6 C5 H5B 109.4 . . ?
C4 C5 H5B 109.4 . . ?
H5A C5 H5B 108.0 . . ?
O4 C6 O3 118.8(4) . . ?
O4 C6 C5 121.0(4) . . ?
O3 C6 C5 120.1(4) . . ?
O4 C6 Gd1 57.7(2) . 1_554 ?
O3 C6 Gd1 61.2(2) . 1_554 ?
C5 C6 Gd1 174.6(3) . 1_554 ?
O5 C7 N2 122.5(5) . . ?
O5 C7 N3 121.8(5) . . ?
N2 C7 N3 115.7(4) . . ?
O6 C8 N1 123.4(4) . . ?
O6 C8 N2 119.6(4) . . ?
N1 C8 N2 117.0(4) . . ?
O7 C9 N1 118.6(4) . . ?
O7 C9 N3 119.9(4) . . ?
N1 C9 N3 121.5(4) . . ?
O7 C9 Gd1 59.2(2) . . ?
N1 C9 Gd1 59.6(2) . . ?
N3 C9 Gd1 174.5(4) . . ?
C9 N1 C8 120.9(4) . . ?
C9 N1 Gd1 92.7(3) . . ?
C8 N1 Gd1 146.2(3) . . ?
C7 N2 C8 123.1(4) . . ?
C7 N2 C4 118.8(4) . . ?
C8 N2 C4 117.9(4) . . ?
C9 N3 C7 121.1(4) . . ?
C9 N3 C1 119.3(4) . . ?
C7 N3 C1 119.5(4) . . ?
C3 O1 Gd1 94.7(3) . 1_565 ?
C3 O2 Gd1 148.9(3) . 2_576 ?
C3 O2 Gd1 93.9(3) . 1_565 ?
Gd1 O2 Gd1 115.38(12) 2_576 1_565 ?
C6 O3 Gd1 150.7(3) . 2_665 ?
C6 O3 Gd1 92.3(3) . 1_554 ?
Gd1 O3 Gd1 116.24(12) 2_665 1_554 ?
C6 O4 Gd1 96.8(3) . 1_554 ?
C9 O7 Gd1 94.9(3) . . ?
Gd1 O1W H1WA 124(4) . . ?
Gd1 O1W H1WB 126(4) . . ?
H1WA O1W H1WB 108(2) . . ?
H3WB O3W H3WA 108(2) . . ?
H2WA O2W H2WB 112(3) . . ?

loop_
_geom_bond_atom_site_label_1
_geom_bond_atom_site_label_2
_geom_bond_distance
_geom_bond_site_symmetry_2
_geom_bond_publ_flag
Gd1 O3 2.382(3) 2_665 ?
Gd1 O2 2.390(3) 2_576 ?
Gd1 O1W 2.399(4) . ?
Gd1 O4 2.439(3) 1_556 ?
Gd1 O7 2.485(3) . ?
Gd1 O1 2.488(3) 1_545 ?
Gd1 O2 2.489(3) 1_545 ?
Gd1 N1 2.490(4) . ?
Gd1 O3 2.512(3) 1_556 ?
Gd1 C6 2.865(5) 1_556 ?
Gd1 C3 2.874(4) 1_545 ?
Gd1 C9 2.882(5) . ?
C1 N3 1.467(6) . ?
C1 C2 1.524(7) . ?
C1 H1A 0.9700 . ?
C1 H1B 0.9700 . ?
C2 C3 1.494(6) . ?
C2 H2A 0.9700 . ?
C2 H2B 0.9700 . ?
C3 O1 1.249(6) . ?
C3 O2 1.279(5) . ?
C3 Gd1 2.874(4) 1_565 ?
C4 N2 1.463(6) . ?
C4 C5 1.527(7) . ?
C4 H4A 0.9700 . ?
C4 H4B 0.9700 . ?
C5 C6 1.500(6) . ?
C5 H5A 0.9700 . ?
C5 H5B 0.9700 . ?
C6 O4 1.243(6) . ?
C6 O3 1.281(5) . ?
C6 Gd1 2.865(5) 1_554 ?
C7 O5 1.214(6) . ?
C7 N2 1.374(7) . ?
C7 N3 1.382(6) . ?
C8 O6 1.225(6) . ?
C8 N1 1.355(6) . ?
C8 N2 1.412(6) . ?
C9 O7 1.265(6) . ?
C9 N1 1.339(6) . ?
C9 N3 1.368(6) . ?
O1 Gd1 2.488(3) 1_565 ?
O2 Gd1 2.390(3) 2_576 ?
O2 Gd1 2.489(3) 1_565 ?
O3 Gd1 2.382(3) 2_665 ?
O3 Gd1 2.512(3) 1_554 ?
O4 Gd1 2.439(3) 1_554 ?
O1W H1WA 0.852(19) . ?
O1W H1WB 0.861(19) . ?
O3W H3WB 0.86(2) . ?
O3W H3WA 0.86(2) . ?
O2W H2WA 0.84(2) . ?
O2W H2WB 0.84(2) . ?

loop_
_geom_torsion_atom_site_label_1
_geom_torsion_atom_site_label_2
_geom_torsion_atom_site_label_3
_geom_torsion_atom_site_label_4
_geom_torsion
_geom_torsion_site_symmetry_1
_geom_torsion_site_symmetry_2
_geom_torsion_site_symmetry_3
_geom_torsion_site_symmetry_4
_geom_torsion_publ_flag
N3 C1 C2 C3 165.0(4) . . . . ?
C1 C2 C3 O1 1.5(7) . . . . ?
C1 C2 C3 O2 -177.3(4) . . . . ?
C1 C2 C3 Gd1 129(8) . . . 1_565 ?
N2 C4 C5 C6 170.2(4) . . . . ?
C4 C5 C6 O4 -10.7(6) . . . . ?
C4 C5 C6 O3 172.2(4) . . . . ?
C4 C5 C6 Gd1 -85(4) . . . 1_554 ?
O3 Gd1 C9 O7 -93.3(3) 2_665 . . . ?
O2 Gd1 C9 O7 87.8(3) 2_576 . . . ?
O1W Gd1 C9 O7 -71(4) . . . . ?
O4 Gd1 C9 O7 18.7(3) 1_556 . . . ?
O1 Gd1 C9 O7 -158.5(3) 1_545 . . . ?
O2 Gd1 C9 O7 147.6(3) 1_545 . . . ?
N1 Gd1 C9 O7 174.1(5) . . . . ?
O3 Gd1 C9 O7 -34.1(3) 1_556 . . . ?
C6 Gd1 C9 O7 -7.8(3) 1_556 . . . ?
C3 Gd1 C9 O7 174.7(3) 1_545 . . . ?
O3 Gd1 C9 N1 92.6(3) 2_665 . . . ?
O2 Gd1 C9 N1 -86.2(3) 2_576 . . . ?
O1W Gd1 C9 N1 115(4) . . . . ?
O4 Gd1 C9 N1 -155.4(3) 1_556 . . . ?
O7 Gd1 C9 N1 -174.1(5) . . . . ?
O1 Gd1 C9 N1 27.4(3) 1_545 . . . ?
O2 Gd1 C9 N1 -26.5(3) 1_545 . . . ?
O3 Gd1 C9 N1 151.8(3) 1_556 . . . ?
C6 Gd1 C9 N1 178.1(3) 1_556 . . . ?
C3 Gd1 C9 N1 0.6(3) 1_545 . . . ?
O3 Gd1 C9 N3 -11(4) 2_665 . . . ?
O2 Gd1 C9 N3 170(4) 2_576 . . . ?
O1W Gd1 C9 N3 11(6) . . . . ?
O4 Gd1 C9 N3 101(4) 1_556 . . . ?
O7 Gd1 C9 N3 83(4) . . . . ?
O1 Gd1 C9 N3 -76(4) 1_545 . . . ?
O2 Gd1 C9 N3 -130(4) 1_545 . . . ?
N1 Gd1 C9 N3 -103(4) . . . . ?
O3 Gd1 C9 N3 49(4) 1_556 . . . ?
C6 Gd1 C9 N3 75(4) 1_556 . . . ?
C3 Gd1 C9 N3 -103(4) 1_545 . . . ?
O7 C9 N1 C8 178.1(4) . . . . ?
N3 C9 N1 C8 -2.4(7) . . . . ?
Gd1 C9 N1 C8 -176.1(5) . . . . ?
O7 C9 N1 Gd1 -5.8(5) . . . . ?
N3 C9 N1 Gd1 173.7(4) . . . . ?
O6 C8 N1 C9 174.2(5) . . . . ?
N2 C8 N1 C9 -4.8(7) . . . . ?
O6 C8 N1 Gd1 1.1(10) . . . . ?
N2 C8 N1 Gd1 -177.8(4) . . . . ?
O3 Gd1 N1 C9 -79.7(3) 2_665 . . . ?
O2 Gd1 N1 C9 87.3(3) 2_576 . . . ?
O1W Gd1 N1 C9 -176.4(3) . . . . ?
O4 Gd1 N1 C9 32.1(4) 1_556 . . . ?
O7 Gd1 N1 C9 3.2(3) . . . . ?
O1 Gd1 N1 C9 -153.8(3) 1_545 . . . ?
O2 Gd1 N1 C9 153.6(3) 1_545 . . . ?
O3 Gd1 N1 C9 -33.6(3) 1_556 . . . ?
C6 Gd1 N1 C9 -2.5(4) 1_556 . . . ?
C3 Gd1 N1 C9 -179.4(3) 1_545 . . . ?
O3 Gd1 N1 C8 94.3(6) 2_665 . . . ?
O2 Gd1 N1 C8 -98.7(6) 2_576 . . . ?
O1W Gd1 N1 C8 -2.3(8) . . . . ?
O4 Gd1 N1 C8 -153.9(6) 1_556 . . . ?
O7 Gd1 N1 C8 177.3(7) . . . . ?
O1 Gd1 N1 C8 20.3(6) 1_545 . . . ?
O2 Gd1 N1 C8 -32.3(6) 1_545 . . . ?
O3 Gd1 N1 C8 140.5(6) 1_556 . . . ?
C6 Gd1 N1 C8 171.6(6) 1_556 . . . ?
C3 Gd1 N1 C8 -5.4(6) 1_545 . . . ?
C9 Gd1 N1 C8 174.0(8) . . . . ?
O5 C7 N2 C8 174.8(5) . . . . ?
N3 C7 N2 C8 -5.7(7) . . . . ?
O5 C7 N2 C4 -1.3(8) . . . . ?
N3 C7 N2 C4 178.2(4) . . . . ?
O6 C8 N2 C7 -169.9(5) . . . . ?
N1 C8 N2 C7 9.0(7) . . . . ?
O6 C8 N2 C4 6.2(7) . . . . ?
N1 C8 N2 C4 -174.8(4) . . . . ?
C5 C4 N2 C7 90.7(6) . . . . ?
C5 C4 N2 C8 -85.6(5) . . . . ?
O7 C9 N3 C7 -174.5(5) . . . . ?
N1 C9 N3 C7 5.9(7) . . . . ?
Gd1 C9 N3 C7 106(4) . . . . ?
O7 C9 N3 C1 5.1(7) . . . . ?
N1 C9 N3 C1 -174.4(4) . . . . ?
Gd1 C9 N3 C1 -74(4) . . . . ?
O5 C7 N3 C9 177.7(5) . . . . ?
N2 C7 N3 C9 -1.8(7) . . . . ?
O5 C7 N3 C1 -1.9(8) . . . . ?
N2 C7 N3 C1 178.6(4) . . . . ?
C2 C1 N3 C9 -87.6(5) . . . . ?
C2 C1 N3 C7 92.0(5) . . . . ?
O2 C3 O1 Gd1 -3.5(4) . . . 1_565 ?
C2 C3 O1 Gd1 177.7(4) . . . 1_565 ?
O1 C3 O2 Gd1 164.2(4) . . . 2_576 ?
C2 C3 O2 Gd1 -16.9(8) . . . 2_576 ?
Gd1 C3 O2 Gd1 160.8(6) 1_565 . . 2_576 ?
O1 C3 O2 Gd1 3.5(4) . . . 1_565 ?
C2 C3 O2 Gd1 -177.7(4) . . . 1_565 ?
O4 C6 O3 Gd1 164.0(4) . . . 2_665 ?
C5 C6 O3 Gd1 -18.8(9) . . . 2_665 ?
Gd1 C6 O3 Gd1 167.2(6) 1_554 . . 2_665 ?
O4 C6 O3 Gd1 -3.2(4) . . . 1_554 ?
C5 C6 O3 Gd1 174.0(4) . . . 1_554 ?
O3 C6 O4 Gd1 3.3(4) . . . 1_554 ?
C5 C6 O4 Gd1 -173.9(4) . . . 1_554 ?
N1 C9 O7 Gd1 5.8(5) . . . . ?
N3 C9 O7 Gd1 -173.7(4) . . . . ?
O3 Gd1 O7 C9 79.6(3) 2_665 . . . ?
O2 Gd1 O7 C9 -86.2(3) 2_576 . . . ?
O1W Gd1 O7 C9 176.1(3) . . . . ?
O4 Gd1 O7 C9 -162.0(3) 1_556 . . . ?
O1 Gd1 O7 C9 27.7(4) 1_545 . . . ?
O2 Gd1 O7 C9 -39.2(3) 1_545 . . . ?
N1 Gd1 O7 C9 -3.4(3) . . . . ?
O3 Gd1 O7 C9 145.3(3) 1_556 . . . ?
C6 Gd1 O7 C9 172.3(3) 1_556 . . . ?
C3 Gd1 O7 C9 -6.9(4) 1_545 . . . ?
